data_7706969
loop_
_publ_author_name
'Matveeva, Regina'
'Blasius, Clemens K.'
'Wadepohl, Hubert'
'Gade, Lutz H.'

_publ_section_title
;
 Reactivity of a T-shaped cobalt(I) pincer-complex.
;
_journal_issue 20
_journal_name_full 'Dalton transactions (Cambridge, England : 2003)'
_journal_page_first 6802
_journal_page_last 6810
_journal_paper_doi 10.1039/d1dt00277e
_journal_volume 50
_journal_year 2021
_chemical_absolute_configuration ad
_chemical_formula_moiety 'C25 H35 Co N3 O3 Si'
_chemical_formula_sum 'C25 H35 Co N3 O3 Si'
_chemical_formula_weight 512.58
_chemical_properties_physical 'air-sensitive, moisture-sensitive'
_space_group_crystal_system monoclinic
_space_group_IT_number 4
_space_group_name_Hall 'P 2yb'
_space_group_name_H-M_alt 'P 1 21 1'
_atom_sites_solution_hydrogens geom
_atom_sites_solution_primary iterative
_atom_sites_solution_secondary difmap
_audit_block_code ga_rm9
_audit_creation_date 2020-07-03
_audit_creation_method
;
encif (version 1.114)

encifer (version_id = 274361.64)

Olex2 1.3
(compiled 2020.06.28 svn.raecde09 for OlexSys, GUI svn.r6132)
;
_audit_update_record
;
2021-01-14 deposited with the CCDC.	2021-03-24 downloaded from the CCDC.
;
_cell_angle_alpha 90
_cell_angle_beta 91.139(2)
_cell_angle_gamma 90
_cell_formula_units_Z 4
_cell_length_a 10.4793(2)
_cell_length_b 14.5506(3)
_cell_length_c 16.9441(4)
_cell_measurement_reflns_used 9976
_cell_measurement_temperature 120(1)
_cell_measurement_theta_max 69.2970
_cell_measurement_theta_min 4.0010
_cell_volume 2583.13(9)
_computing_cell_refinement 'CrysAlisPro 1.171.40.80a (Rigaku OD, 2020)'
_computing_data_collection 'CrysAlisPro 1.171.40.80a (Rigaku OD, 2020)'
_computing_data_reduction 'CrysAlisPro 1.171.40.80a (Rigaku OD, 2020)'
_computing_publication_material 'encif (Wadepohl, 2009-19); encifer (Allen et al., 2004)'
_computing_structure_refinement 'SHELXL 2018/3 (Sheldrick, 2015)'
_computing_structure_solution 'SUPERFLIP (Palatinus, 2007-2009)'
_diffrn_ambient_temperature 120(1)
_diffrn_detector 'CCD plate'
_diffrn_detector_area_resol_mean 7.9621
_diffrn_detector_type Eos
_diffrn_measured_fraction_theta_full 1.000
_diffrn_measured_fraction_theta_max 0.997
_diffrn_measurement_details
;
List of Runs (angles in degrees, time in seconds):

  # Type    Start    End  Width  t~exp~   \w     \q     \k     \f   Frames
#--------------------------------------------------------------------------
  1  \w    -30.00  70.00   1.00    4.00    --    0.00  77.00 150.00  100
  2  \w    -72.00  26.00   1.00    4.00    --    0.00 -38.00-180.00   98
  3  \w    -72.00  26.00   1.00    4.00    --    0.00 -38.00 -30.00   98
  4  \w    -40.00   3.00   1.00    4.00    --   14.00 119.00   0.60   43
  5  \w    -32.00  13.00   1.00    4.00    --   14.00 107.00 -75.74   45
  6  \w    -22.00  11.00   1.00    4.00    --   26.00 110.00-167.39   33
  7  \w    -29.00  -3.00   1.00   10.00    --   30.00 127.00  93.06   26
  8  \w     -1.00  26.00   1.00   10.00    --   38.00  94.00 179.30   27
  9  \w      5.00  32.00   1.00   10.00    --   42.00  90.00-130.05   27
 10  \w      5.00  32.00   1.00   10.00    --   42.00  90.00  63.78   27
 11  \w     12.00  38.00   1.00   10.00    --   46.00  84.00  79.23   26
 12  \w     13.00  40.00   1.00   10.00    --   46.00  83.00-175.86   27
 13  \w     12.00  38.00   1.00   10.00    --   46.00  84.00 -53.05   26
 14  \w     13.00  40.00   1.00   10.00    --   46.00  83.00  13.76   27
 15  \w     17.00  42.00   1.00   10.00    --   50.00  82.00 130.81   25
 16  \w     17.00  42.00   1.00   10.00    --   50.00  82.00 178.15   25
 17  \w     18.00  43.00   1.00   10.00    --   50.00  81.00 111.26   25
 18  \w     18.00  43.00   1.00   10.00    --   50.00  81.00 -95.08   25
 19  \w     18.00  43.00   1.00   10.00    --   50.00  81.00 158.11   25
 20  \w     39.00  96.00   1.00   10.00    --   54.00 -99.00-180.00   57
 21  \w     26.00  51.00   1.00   10.00    --   54.00  76.00 -33.70   25
 22  \w      2.00  36.00   1.00   10.00    --   54.00 -99.00-180.00   34
 23  \w     24.00  94.00   1.00   10.00    --   54.00-125.00-180.00   70
 24  \w    -14.00  74.00   1.00   10.00    --   54.00 -57.00 -90.00   88
 25  \w    -15.00  66.00   1.00   10.00    --   54.00 -57.00   0.00   81
 26  \w     24.00  51.00   1.00   10.00    --   54.00  77.00  30.00   27
 27  \w     27.00  54.00   1.00   10.00    --   54.00  77.00-120.00   27
 28  \w     25.00  50.00   1.00   10.00    --   54.00  77.00  90.00   25
 29  \w     29.00  56.00   1.00   10.00    --   54.00  77.00  60.00   27
 30  \w     27.00  54.00   1.00   10.00    --   54.00  77.00 -60.00   27
 31  \w     31.00  56.00   1.00   10.00    --   58.00  73.00 141.37   25
 32  \w     33.00  60.00   1.00   10.00    --   58.00  70.00  84.67   27
 33  \w     30.00  58.00   1.00   10.00    --   58.00  76.00 -11.99   28
 34  \w     29.00  56.00   1.00   10.00    --   58.00  76.00  90.88   27
 35  \w     29.00  56.00   1.00   10.00    --   58.00  76.00 104.02   27
 36  \w     92.00 120.00   1.00   10.00    --   58.00  77.00 -87.79   28
 37  \w     31.00  58.00   1.00   10.00    --   58.00  77.00-133.26   27
 38  \w     30.00  57.00   1.00   10.00    --   58.00  75.00  40.19   27
 39  \w     37.00  64.00   1.00   10.00    --   58.00  75.00 150.52   27
 40  \w     30.00  57.00   1.00   10.00    --   58.00  75.00-173.70   27
 41  \w     30.00  57.00   1.00   10.00    --   58.00  77.00 -87.79   27
 42  \w     28.00  55.00   1.00   10.00    --   58.00  77.00  10.26   27
 43  \w     30.00  55.00   1.00   10.00    --   58.00  76.00-163.54   25
 44  \w     82.00 107.00   1.00   10.00    --   58.00  76.00 104.02   25
 45  \w     87.00 114.00   1.00   10.00    --   62.00  74.00  56.02   27
 46  \w     43.00  70.00   1.00   10.00    --   62.00  74.00 -66.05   27
 47  \w     35.00  70.00   1.00   10.00    --   62.00  74.00  56.02   35
 48  \w     33.00  80.00   1.00   10.00    --   62.00  75.00-169.67   47
 49  \w     34.00  60.00   1.00   10.00    --   62.00  76.00 -97.98   26
 50  \w     36.00  63.00   1.00   10.00    --   62.00  76.00 129.24   27
 51  \w     48.00  73.00   1.00   10.00    --   62.00  66.00  27.70   25
 52  \w     40.00  67.00   1.00   10.00    --   66.00  76.00  46.74   27
 53  \w    104.00 133.00   1.00   10.00    --   66.00  68.00   8.48   29
 54  \w     47.00  82.00   1.00   10.00    --   66.00  56.00 -48.36   35
 55  \w     45.00  72.00   1.00   10.00    --   66.00  68.00-131.69   27
 56  \w     90.00 120.00   1.00   10.00    --   66.00  56.00 -48.36   30
 57  \w     41.00  68.00   1.00   10.00    --   66.00  76.00-116.73   27
 58  \w     42.00  98.00   1.00   10.00    --   66.00  68.00   8.48   56
 59  \w     36.00  63.00   1.00   10.00    --   66.00  77.00 161.92   27
 60  \w     37.00  64.00   1.00   10.00    --   66.00  76.00  36.97   27
 61  \w     43.00  99.00   1.00   10.00    --   66.00  68.00 101.23   56
 62  \w     42.00  69.00   1.00   10.00    --   70.00  73.00 -53.82   27
 63  \w     50.00  77.00   1.00   10.00    --   70.00  62.00 124.85   27
 64  \w     51.00  76.00   1.00   10.00    --   74.00  68.00 130.21   25
 65  \w     50.00 143.00   1.00   10.00    --   74.00  71.00-124.90   93
 66  \w     47.00  74.00   1.00   10.00    --   74.00  71.00-150.74   27
 67  \w     51.00  85.00   1.00   10.00    --   78.00  74.00 155.72   34
 68  \w     48.00  75.00   1.00   10.00    --   78.00  77.00  24.00   27
 69  \w     54.00 123.00   1.00   10.00    --   78.00  68.00 -55.71   69
 70  \w     52.00  86.00   1.00   10.00    --   78.00  70.00  49.45   34
 71  \w     51.00  82.00   1.00   10.00    --   78.00  73.00 143.40   31
 72  \w     48.00  86.00   1.00   10.00    --   78.00  77.00  70.46   38
 73  \w     52.00 132.00   1.00   20.00    --   82.00  77.00  48.37   80
 74  \w     53.00  79.00   1.00   20.00    --   82.00  76.00 121.01   26
 75  \w     60.00 152.00   1.00   20.00    --   82.00  46.00  -8.46   92
 76  \w     59.00  99.00   1.00   20.00    --   86.00  71.00  78.40   40
 77  \w     58.00 119.00   1.00   20.00    --   86.00  74.00 154.65   61
 78  \w     70.00  97.00   1.00   20.00    --   86.00  64.00-134.82   27
 79  \w     64.00  91.00   1.00   20.00    --   86.00  50.00 -76.45   27
 80  \w     62.00 113.00   1.00   20.00    --   90.00  76.00 113.07   51
 81  \w     60.00  86.00   1.00   20.00    --   90.00  77.00-164.22   26
 82  \w    111.00 138.00   1.00   20.00    --   94.00  76.00   4.24   27
 83  \w     65.00  96.00   1.00   20.00    --   94.00  76.00   4.24   31
 84  \w     71.00  97.00   1.00   20.00    --   98.00  74.00-174.57   26
 85  \w    115.00 172.00   1.00   20.00    --  102.00  75.00  -0.37   57
 86  \w     73.00 101.00   1.00   20.00    --  102.00  75.00  -0.37   28
 87  \w     79.00 111.00   1.00   20.00    --  102.00  65.00 -62.74   32
 88  \w     85.00 111.00   1.00   20.00    --  108.00  64.00 -30.00   26
 89  \w    116.00 178.00   1.00   20.00    --  108.00  77.00 120.00   62
 90  \w     84.00 109.00   1.00   20.00    --  108.00  38.00   0.00   25
 91  \w     79.00 104.00   1.00   20.00    --  108.00  77.00 120.00   25
 92  \w     36.00 106.00   1.00   20.00    --  108.00 -92.00  30.00   70
 93  \w     86.00 113.00   1.00   20.00    --  108.00  64.00-150.00   27
 94  \w     85.00 171.00   1.00   20.00    --  108.00  64.00-180.00   86
 95  \w     40.00 108.00   1.00   20.00    --  108.00 -92.00-180.00   68
 96  \w     79.00 106.00   1.00   20.00    --  108.00  77.00   0.00   27
 97  \w     76.00 108.00   1.00   20.00    --  108.00-111.00 150.00   32
 98  \w    115.00 166.00   1.00   20.00    --  108.00  64.00 150.00   51
 99  \w     85.00 112.00   1.00   20.00    --  108.00  64.00 150.00   27
100  \w     87.00 129.00   1.00   20.00    --  108.00  64.00 120.00   42
101  \w     88.00 177.00   1.00   20.00    --  108.00  54.00-143.72   89
102  \w     84.00 154.00   1.00   20.00    --  108.00  42.00 -62.45   70
103  \w     83.00 132.00   1.00   20.00    --  108.00  38.00 -90.00   49
104  \w     86.00 146.00   1.00   20.00    --  108.00  64.00  30.00   60
105  \w     69.00 113.00   1.00   20.00    --  108.00-111.00   0.00   44
106  \w     85.00 111.00   1.00   20.00    --  108.00  64.00  60.00   26
107  \w     78.00 177.00   1.00   20.00    --  108.00  77.00 -30.00   99
108  \w    146.00 173.00   1.00   20.00    --  108.00  77.00  90.00   27
109  \w     78.00 105.00   1.00   20.00    --  108.00  77.00  90.00   27
110  \w     78.00 104.00   1.00   20.00    --  108.00  77.00 -90.00   26
111  \w     85.00 167.00   1.00   20.00    --  108.00  64.00 -90.00   82
112  \w     86.00 170.00   1.00   20.00    --  108.00  64.00 -60.00   84
113  \w     81.00 174.00   1.00   20.00    --  108.00  77.00  60.00   93
114  \w     81.00 108.00   1.00   20.00    --  108.00  77.00-180.00   27
115  \w    133.00 166.00   1.00   20.00    --  108.00  77.00-120.00   33
116  \w     82.00 115.00   1.00   20.00    --  108.00  38.00  60.00   33
117  \w     79.00 104.00   1.00   20.00    --  108.00  77.00-120.00   25
118  \w     79.00 104.00   1.00   20.00    --  108.00  77.00 -60.00   25
119  \w     79.00 104.00   1.00   20.00    --  108.00  77.00-150.00   25
120  \w     91.00 135.00   1.00   20.00    --  108.00 -77.00-150.00   44
121  \w     41.00  73.00   1.00   20.00    --  108.00 -77.00-150.00   32
122  \w     78.00 178.00   1.00   20.00    --  108.00  77.00  30.00  100
123  \w     41.00 131.00   1.00   20.00    --  108.00 -64.00  30.00   90
124  \w     78.00 104.00   1.00   20.00    --  108.00  77.00 150.00   26
125  \w     68.00 107.00   1.00   20.00    --  108.00-111.00 -90.00   39
126  \w     86.00 174.00   1.00   20.00    --  108.00  64.00  90.00   88
127  \w     86.00 111.00   1.00   20.00    --  108.00  64.00-120.00   25
;
_diffrn_measurement_device 'four-circle diffractometer'
_diffrn_measurement_device_type 'Agilent SuperNova, Dual, Cu at home/near, Eos'
_diffrn_measurement_method '\w scans'
_diffrn_measurement_specimen_support 'polyimid foil'
_diffrn_orient_matrix_type 'CrysAlisPro convention (1999,Acta A55,543-557)'
_diffrn_orient_matrix_UB_11 -0.0263807000
_diffrn_orient_matrix_UB_12 0.0104016000
_diffrn_orient_matrix_UB_13 0.0886686000
_diffrn_orient_matrix_UB_21 0.0692881000
_diffrn_orient_matrix_UB_22 0.0934105000
_diffrn_orient_matrix_UB_23 0.0005069000
_diffrn_orient_matrix_UB_31 -0.1269690000
_diffrn_orient_matrix_UB_32 0.0487421000
_diffrn_orient_matrix_UB_33 -0.0202099000
_diffrn_radiation_collimation 'focusing mirrors'
_diffrn_radiation_monochromator mirror
_diffrn_radiation_probe x-ray
_diffrn_radiation_type 'Cu K\a'
_diffrn_radiation_wavelength 1.54184
_diffrn_radiation_xray_symbol K-L~2,3~
_diffrn_reflns_av_R_equivalents 0.0775
_diffrn_reflns_av_unetI/netI 0.0537
_diffrn_reflns_Laue_measured_fraction_full 1.000
_diffrn_reflns_Laue_measured_fraction_max 0.997
_diffrn_reflns_limit_h_max 12
_diffrn_reflns_limit_h_min -12
_diffrn_reflns_limit_k_max 17
_diffrn_reflns_limit_k_min -17
_diffrn_reflns_limit_l_max 20
_diffrn_reflns_limit_l_min -20
_diffrn_reflns_number 60453
_diffrn_reflns_point_group_measured_fraction_full 1.000
_diffrn_reflns_point_group_measured_fraction_max 0.989
_diffrn_reflns_theta_full 67.684
_diffrn_reflns_theta_max 71.148
_diffrn_reflns_theta_min 2.608
_diffrn_source 'microfocus X-Ray tube'
_diffrn_source_type 'Agilent SuperNova (Cu) X-ray Source'
_exptl_absorpt_coefficient_mu 5.895
_exptl_absorpt_correction_T_max 1.000
_exptl_absorpt_correction_T_min 0.548
_exptl_absorpt_correction_type gaussian
_exptl_absorpt_process_details
;
CrysAlisPro 1.171.40.80a (Rigaku Oxford Diffraction, 2020)
Numerical absorption correction based on gaussian integration over
 a multifaceted crystal model (Busing & Levy, 1957).
Empirical absorption correction using spherical harmonics,
 implemented in SCALE3 ABSPACK scaling algorithm.
;
_exptl_crystal_colour 'translucent light brown'
_exptl_crystal_density_diffrn 1.318
_exptl_crystal_description needle
_exptl_crystal_F_000 1084
_exptl_crystal_size_max 0.137
_exptl_crystal_size_mid 0.057
_exptl_crystal_size_min 0.018
_refine_diff_density_max 0.476
_refine_diff_density_min -0.538
_refine_diff_density_rms 0.053
_refine_ls_abs_structure_details
;
 Flack x determined using 2805 quotients [(I+)-(I-)]/[(I+)+(I-)]
 (Parsons, Flack and Wagner, Acta Cryst. B69 (2013) 249-259).
;
_refine_ls_abs_structure_Flack -0.029(2)
_refine_ls_extinction_method none
_refine_ls_goodness_of_fit_ref 1.028
_refine_ls_hydrogen_treatment constr
_refine_ls_matrix_type full
_refine_ls_number_parameters 609
_refine_ls_number_reflns 9887
_refine_ls_number_restraints 1
_refine_ls_restrained_S_all 1.028
_refine_ls_R_factor_all 0.0674
_refine_ls_R_factor_gt 0.0470
_refine_ls_shift/su_max 0.000
_refine_ls_shift/su_mean 0.000
_refine_ls_structure_factor_coef Fsqd
_refine_ls_weighting_details 'w=1/[\s^2^(Fo^2^)+(0.0558P)^2^+0.4251P] where P=(Fo^2^+2Fc^2^)/3'
_refine_ls_weighting_scheme calc
_refine_ls_wR_factor_gt 0.1033
_refine_ls_wR_factor_ref 0.1131
_reflns_Friedel_coverage 0.905
_reflns_Friedel_fraction_full 1.000
_reflns_Friedel_fraction_max 0.981
_reflns_number_gt 7831
_reflns_number_total 9887
_reflns_threshold_expression 'I > 2\s(I)'
_cod_data_source_file d1dt00277e2.cif
_cod_data_source_block ga_rem9
_cod_depositor_comments 'Adding full bibliography for 7706966--7706972.cif.'
_cod_original_cell_volume 2583.14(11)
_cod_original_sg_symbol_H-M 'P 21'
_cod_database_code 7706969
_audit_block_refno 3592
_audit_block_usercomment 'rm14, needle, brown'
_shelx_space_group_comment
;
The symmetry employed for this shelxl refinement is uniquely defined
by the following loop, which should always be used as a source of
symmetry information in preference to the above space-group names.
They are only intended as comments.
;
_shelx_estimated_absorpt_t_max 0.901
_shelx_estimated_absorpt_t_min 0.499
_reflns_odcompleteness_completeness 100.00
_reflns_odcompleteness_iscentric 1
_reflns_odcompleteness_theta 66.97
_shelxl_version_number 2018/3
_olex2_refinement_description
;
1. Fixed Uiso
 At 1.2 times of:
  All C(H) groups, All C(H,H) groups
 At 1.5 times of:
  All C(H,H,H) groups
2.a Ternary CH refined with riding coordinates:
 C1(H1), C16(H16), C17(H17), C20(H20), C51(H51), C66(H66), C67(H67), C70(H70)
2.b Secondary CH2 refined with riding coordinates:
 C2(H2A,H2B), C15(H15A,H15B), C52(H52A,H52B), C65(H65A,H65B)
2.c Aromatic/amide H refined with riding coordinates:
 C4(H4), C7(H7), C8(H8), C9(H9), C10(H10), C13(H13), C54(H54), C57(H57),
 C58(H58), C59(H59), C60(H60), C63(H63)
2.d Idealised Me refined as rotating group:
 C18(H18A,H18B,H18C), C19(H19A,H19B,H19C), C21(H21A,H21B,H21C), C22(H22A,H22B,
 H22C), C23(H23A,H23B,H23C), C24(H24A,H24B,H24C), C50(H50A,H50B,H50C), C68(H68A,
 H68B,H68C), C69(H69A,H69B,H69C), C71(H71A,H71B,H71C), C72(H72A,H72B,H72C),
 C73(H73A,H73B,H73C), C74(H74A,H74B,H74C), C75(H75A,H75B,H75C)
;
_oxdiff_exptl_absorpt_empirical_details
;
Empirical correction (ABSPACK) includes:
- Absorption correction using spherical harmonics
- Frame scaling
;
_oxdiff_exptl_absorpt_empirical_full_max 1.175
_oxdiff_exptl_absorpt_empirical_full_min 0.868

loop_
_symmetry_equiv_pos_as_xyz
'x, y, z'
'-x, y+1/2, -z'

loop_
_atom_site_label
_atom_site_type_symbol
_atom_site_fract_x
_atom_site_fract_y
_atom_site_fract_z
_atom_site_U_iso_or_equiv
_atom_site_adp_type
_atom_site_occupancy
_atom_site_site_symmetry_order
_atom_site_calc_flag
_atom_site_refinement_flags_posn
_atom_site_refinement_flags_adp
_atom_site_refinement_flags_occupancy
_atom_site_disorder_assembly
_atom_site_disorder_group
Co1 Co 0.86806(7) 0.46469(6) 0.44043(5) 0.0302(2) Uani 1 1 d . . . . .
Si1 Si 0.80391(14) 0.46741(12) 0.61760(8) 0.0356(3) Uani 1 1 d . . . . .
O1 O 1.2215(4) 0.5879(3) 0.4100(3) 0.0478(10) Uani 1 1 d . . . . .
O2 O 0.5373(4) 0.4001(3) 0.3151(2) 0.0382(9) Uani 1 1 d . . . . .
O3 O 0.8564(3) 0.4147(2) 0.5415(2) 0.0346(8) Uani 1 1 d . . . . .
N1 N 1.0506(4) 0.4969(3) 0.4234(2) 0.0349(10) Uani 1 1 d . . . . .
N2 N 0.8163(4) 0.5888(3) 0.4029(3) 0.0319(10) Uani 1 1 d . . . . .
N3 N 0.7334(4) 0.4070(3) 0.3712(3) 0.0328(10) Uani 1 1 d . . . . .
C1 C 1.1609(5) 0.4351(4) 0.4341(3) 0.0396(14) Uani 1 1 d . . . . .
H1 H 1.171998 0.423132 0.491909 0.048 Uiso 1 1 calc R U . . .
C2 C 1.2710(6) 0.4948(4) 0.4088(4) 0.0491(16) Uani 1 1 d . . . . .
H2A H 1.344563 0.488306 0.445956 0.059 Uiso 1 1 calc R U . . .
H2B H 1.298422 0.477922 0.355171 0.059 Uiso 1 1 calc R U . . .
C3 C 1.0931(5) 0.5800(4) 0.4144(3) 0.0371(13) Uani 1 1 d . . . . .
C4 C 1.0231(5) 0.6641(4) 0.4073(3) 0.0382(13) Uani 1 1 d . . . . .
H4 H 1.068432 0.720641 0.407335 0.046 Uiso 1 1 calc R U . . .
C5 C 0.8926(5) 0.6656(4) 0.4004(3) 0.0356(12) Uani 1 1 d . . . . .
C6 C 0.8137(6) 0.7454(4) 0.3778(3) 0.0363(13) Uani 1 1 d . . . . .
C7 C 0.8414(6) 0.8375(4) 0.3673(3) 0.0421(14) Uani 1 1 d . . . . .
H7 H 0.924660 0.860918 0.377744 0.050 Uiso 1 1 calc R U . . .
C8 C 0.7432(6) 0.8944(4) 0.3409(4) 0.0466(15) Uani 1 1 d . . . . .
H8 H 0.759939 0.957997 0.333554 0.056 Uiso 1 1 calc R U . . .
C9 C 0.6227(7) 0.8615(4) 0.3251(3) 0.0462(15) Uani 1 1 d . . . . .
H9 H 0.557872 0.902499 0.306969 0.055 Uiso 1 1 calc R U . . .
C10 C 0.5940(6) 0.7689(4) 0.3353(3) 0.0398(13) Uani 1 1 d . . . . .
H10 H 0.510744 0.745790 0.324166 0.048 Uiso 1 1 calc R U . . .
C11 C 0.6905(5) 0.7117(4) 0.3622(3) 0.0344(12) Uani 1 1 d . . . . .
C12 C 0.6978(5) 0.6105(4) 0.3751(3) 0.0325(12) Uani 1 1 d . . . . .
C13 C 0.6061(5) 0.5476(4) 0.3553(3) 0.0337(12) Uani 1 1 d . . . . .
H13 H 0.522032 0.568907 0.343945 0.040 Uiso 1 1 calc R U . . .
C14 C 0.6308(5) 0.4508(4) 0.3507(3) 0.0308(11) Uani 1 1 d . . . . .
C15 C 0.5866(6) 0.3077(4) 0.3062(3) 0.0377(13) Uani 1 1 d . . . . .
H15A H 0.596846 0.292305 0.249769 0.045 Uiso 1 1 calc R U . . .
H15B H 0.528729 0.262145 0.330126 0.045 Uiso 1 1 calc R U . . .
C16 C 0.7167(5) 0.3090(4) 0.3499(3) 0.0330(12) Uani 1 1 d . . . . .
H16 H 0.784216 0.291821 0.311757 0.040 Uiso 1 1 calc R U . . .
C17 C 1.1434(6) 0.3438(4) 0.3937(4) 0.0424(14) Uani 1 1 d . . . . .
H17 H 1.070829 0.312038 0.419726 0.051 Uiso 1 1 calc R U . . .
C18 C 1.2622(6) 0.2848(5) 0.4079(4) 0.0514(16) Uani 1 1 d . . . . .
H18A H 1.247719 0.223304 0.386031 0.077 Uiso 1 1 calc R U . . .
H18B H 1.280005 0.280103 0.464803 0.077 Uiso 1 1 calc R U . . .
H18C H 1.335227 0.313264 0.382155 0.077 Uiso 1 1 calc R U . . .
C19 C 1.1091(7) 0.3514(5) 0.3069(4) 0.063(2) Uani 1 1 d . . . . .
H19A H 1.179883 0.379769 0.278950 0.094 Uiso 1 1 calc R U . . .
H19B H 1.032340 0.389284 0.300165 0.094 Uiso 1 1 calc R U . . .
H19C H 1.092690 0.289886 0.285351 0.094 Uiso 1 1 calc R U . . .
C20 C 0.7268(5) 0.2443(4) 0.4214(3) 0.0359(12) Uani 1 1 d . . . . .
H20 H 0.811445 0.255543 0.447945 0.043 Uiso 1 1 calc R U . . .
C21 C 0.6241(6) 0.2618(4) 0.4819(3) 0.0427(14) Uani 1 1 d . . . . .
H21A H 0.624533 0.326905 0.496600 0.064 Uiso 1 1 calc R U . . .
H21B H 0.641274 0.224158 0.528870 0.064 Uiso 1 1 calc R U . . .
H21C H 0.540453 0.245501 0.459088 0.064 Uiso 1 1 calc R U . . .
C22 C 0.7857(7) 0.3849(5) 0.7009(4) 0.0536(17) Uani 1 1 d . . . . .
H22A H 0.727887 0.335186 0.684524 0.080 Uiso 1 1 calc R U . . .
H22B H 0.750427 0.417032 0.746334 0.080 Uiso 1 1 calc R U . . .
H22C H 0.869289 0.359108 0.715479 0.080 Uiso 1 1 calc R U . . .
C23 C 0.6456(6) 0.5232(5) 0.5968(4) 0.0462(15) Uani 1 1 d . . . . .
H23A H 0.654952 0.569861 0.555536 0.069 Uiso 1 1 calc R U . . .
H23B H 0.615027 0.552427 0.644972 0.069 Uiso 1 1 calc R U . . .
H23C H 0.583983 0.476645 0.578887 0.069 Uiso 1 1 calc R U . . .
C24 C 0.9190(6) 0.5596(4) 0.6481(4) 0.0478(15) Uani 1 1 d . . . . .
H24A H 1.001150 0.531713 0.663045 0.072 Uiso 1 1 calc R U . . .
H24B H 0.885305 0.593259 0.693177 0.072 Uiso 1 1 calc R U . . .
H24C H 0.931010 0.602034 0.603935 0.072 Uiso 1 1 calc R U . . .
C50 C 0.7255(6) 0.1449(4) 0.3924(4) 0.0440(14) Uani 1 1 d . . . . .
H50A H 0.645627 0.132883 0.363169 0.066 Uiso 1 1 calc R U . . .
H50B H 0.732286 0.103264 0.437734 0.066 Uiso 1 1 calc R U . . .
H50C H 0.797880 0.134777 0.357652 0.066 Uiso 1 1 calc R U . . .
Co51 Co 0.37763(8) 0.21869(6) 0.92016(5) 0.0334(2) Uani 1 1 d . . . . .
Si51 Si 0.31200(15) 0.23174(11) 1.09615(9) 0.0391(4) Uani 1 1 d . . . . .
O51 O 0.7277(4) 0.3508(3) 0.9118(2) 0.0463(10) Uani 1 1 d . . . . .
O52 O 0.0394(4) 0.1554(3) 0.8033(2) 0.0409(9) Uani 1 1 d . . . . .
O53 O 0.3647(4) 0.1732(3) 1.0234(2) 0.0376(9) Uani 1 1 d . . . . .
N51 N 0.5601(4) 0.2544(3) 0.9093(3) 0.0374(11) Uani 1 1 d . . . . .
N52 N 0.3234(4) 0.3430(3) 0.8859(3) 0.0342(10) Uani 1 1 d . . . . .
N53 N 0.2382(4) 0.1608(3) 0.8549(3) 0.0336(10) Uani 1 1 d . . . . .
C51 C 0.6715(5) 0.1960(4) 0.9276(4) 0.0443(15) Uani 1 1 d . . . . .
H51 H 0.672985 0.184520 0.985761 0.053 Uiso 1 1 calc R U . . .
C52 C 0.7820(6) 0.2589(4) 0.9098(4) 0.0490(16) Uani 1 1 d . . . . .
H52A H 0.851109 0.252201 0.950131 0.059 Uiso 1 1 calc R U . . .
H52B H 0.816888 0.245311 0.857209 0.059 Uiso 1 1 calc R U . . .
C53 C 0.5986(5) 0.3392(4) 0.9065(3) 0.0396(13) Uani 1 1 d . . . . .
C54 C 0.5268(6) 0.4210(4) 0.8989(3) 0.0401(13) Uani 1 1 d . . . . .
H54 H 0.570104 0.478290 0.901356 0.048 Uiso 1 1 calc R U . . .
C55 C 0.3973(6) 0.4205(4) 0.8881(3) 0.0370(13) Uani 1 1 d . . . . .
C56 C 0.3142(6) 0.5006(4) 0.8720(3) 0.0391(13) Uani 1 1 d . . . . .
C57 C 0.3375(6) 0.5948(4) 0.8694(3) 0.0448(15) Uani 1 1 d . . . . .
H57 H 0.420311 0.618971 0.879880 0.054 Uiso 1 1 calc R U . . .
C58 C 0.2357(7) 0.6518(4) 0.8510(4) 0.0484(16) Uani 1 1 d . . . . .
H58 H 0.249014 0.716320 0.849287 0.058 Uiso 1 1 calc R U . . .
C59 C 0.1160(7) 0.6175(4) 0.8352(4) 0.0495(16) Uani 1 1 d . . . . .
H59 H 0.048446 0.658811 0.822496 0.059 Uiso 1 1 calc R U . . .
C60 C 0.0913(6) 0.5236(4) 0.8373(3) 0.0446(15) Uani 1 1 d . . . . .
H60 H 0.008244 0.500070 0.826397 0.053 Uiso 1 1 calc R U . . .
C61 C 0.1923(5) 0.4661(4) 0.8558(3) 0.0378(12) Uani 1 1 d . . . . .
C62 C 0.2026(5) 0.3653(4) 0.8621(3) 0.0350(12) Uani 1 1 d . . . . .
C63 C 0.1107(6) 0.3017(4) 0.8413(3) 0.0369(13) Uani 1 1 d . . . . .
H63 H 0.026462 0.322841 0.830099 0.044 Uiso 1 1 calc R U . . .
C64 C 0.1358(5) 0.2057(4) 0.8356(3) 0.0344(12) Uani 1 1 d . . . . .
C65 C 0.0877(6) 0.0625(4) 0.7936(3) 0.0390(13) Uani 1 1 d . . . . .
H65A H 0.096759 0.047534 0.737003 0.047 Uiso 1 1 calc R U . . .
H65B H 0.029582 0.017198 0.817588 0.047 Uiso 1 1 calc R U . . .
C66 C 0.2185(6) 0.0622(4) 0.8364(3) 0.0360(13) Uani 1 1 d . . . . .
H66 H 0.284762 0.042277 0.798364 0.043 Uiso 1 1 calc R U . . .
C67 C 0.6677(6) 0.1040(4) 0.8872(4) 0.0530(17) Uani 1 1 d . . . . .
H67 H 0.590878 0.070443 0.906104 0.064 Uiso 1 1 calc R U . . .
C68 C 0.7846(7) 0.0493(5) 0.9126(5) 0.0609(19) Uani 1 1 d . . . . .
H68A H 0.781847 -0.011345 0.887516 0.091 Uiso 1 1 calc R U . . .
H68B H 0.785826 0.042029 0.970109 0.091 Uiso 1 1 calc R U . . .
H68C H 0.861724 0.081927 0.896584 0.091 Uiso 1 1 calc R U . . .
C69 C 0.6571(10) 0.1103(6) 0.8000(5) 0.091(3) Uani 1 1 d . . . . .
H69A H 0.730203 0.144495 0.779919 0.136 Uiso 1 1 calc R U . . .
H69B H 0.577910 0.142303 0.785048 0.136 Uiso 1 1 calc R U . . .
H69C H 0.656074 0.048351 0.777353 0.136 Uiso 1 1 calc R U . . .
C70 C 0.2286(6) 0.0018(4) 0.9100(3) 0.0368(13) Uani 1 1 d . . . . .
H70 H 0.314214 0.012795 0.935372 0.044 Uiso 1 1 calc R U . . .
C71 C 0.2225(6) -0.0987(4) 0.8849(4) 0.0503(16) Uani 1 1 d . . . . .
H71A H 0.139186 -0.111419 0.859912 0.075 Uiso 1 1 calc R U . . .
H71B H 0.234210 -0.138148 0.931373 0.075 Uiso 1 1 calc R U . . .
H71C H 0.290114 -0.111288 0.847247 0.075 Uiso 1 1 calc R U . . .
C72 C 0.1278(6) 0.0231(4) 0.9706(3) 0.0420(14) Uani 1 1 d . . . . .
H72A H 0.127471 0.089242 0.981538 0.063 Uiso 1 1 calc R U . . .
H72B H 0.147208 -0.010606 1.019456 0.063 Uiso 1 1 calc R U . . .
H72C H 0.043758 0.004430 0.949907 0.063 Uiso 1 1 calc R U . . .
C73 C 0.3090(7) 0.1588(5) 1.1863(4) 0.0605(19) Uani 1 1 d . . . . .
H73A H 0.251924 0.106322 1.177031 0.091 Uiso 1 1 calc R U . . .
H73B H 0.278047 0.195122 1.230686 0.091 Uiso 1 1 calc R U . . .
H73C H 0.395297 0.136427 1.198610 0.091 Uiso 1 1 calc R U . . .
C74 C 0.1472(6) 0.2774(4) 1.0762(4) 0.0471(15) Uani 1 1 d . . . . .
H74A H 0.148795 0.320058 1.031527 0.071 Uiso 1 1 calc R U . . .
H74B H 0.117152 0.309681 1.123106 0.071 Uiso 1 1 calc R U . . .
H74C H 0.089373 0.226249 1.063671 0.071 Uiso 1 1 calc R U . . .
C75 C 0.4188(6) 0.3329(5) 1.1158(4) 0.0538(17) Uani 1 1 d . . . . .
H75A H 0.507979 0.312525 1.117340 0.081 Uiso 1 1 calc R U . . .
H75B H 0.397621 0.360499 1.166645 0.081 Uiso 1 1 calc R U . . .
H75C H 0.406677 0.378429 1.073741 0.081 Uiso 1 1 calc R U . . .

loop_
_atom_site_aniso_label
_atom_site_aniso_U_11
_atom_site_aniso_U_22
_atom_site_aniso_U_33
_atom_site_aniso_U_23
_atom_site_aniso_U_13
_atom_site_aniso_U_12
Co1 0.0233(5) 0.0327(5) 0.0347(4) 0.0008(4) -0.0005(3) -0.0007(4)
Si1 0.0282(8) 0.0418(8) 0.0367(7) 0.0008(7) 0.0000(6) -0.0005(7)
O1 0.027(2) 0.045(2) 0.071(3) -0.007(2) 0.002(2) -0.0077(19)
O2 0.031(2) 0.034(2) 0.050(2) -0.0026(17) -0.0092(17) -0.0016(17)
O3 0.031(2) 0.035(2) 0.0371(19) 0.0019(16) -0.0029(15) 0.0036(17)
N1 0.028(2) 0.040(3) 0.037(2) -0.0021(19) 0.0009(18) -0.001(2)
N2 0.027(3) 0.031(2) 0.038(2) -0.0012(19) 0.0022(19) -0.0005(19)
N3 0.031(3) 0.031(2) 0.037(2) 0.0022(19) 0.0013(18) 0.000(2)
C1 0.024(3) 0.050(4) 0.045(3) 0.001(2) -0.001(2) 0.001(2)
C2 0.032(3) 0.042(4) 0.073(4) -0.005(3) 0.004(3) -0.001(3)
C3 0.029(3) 0.044(3) 0.038(3) -0.006(2) -0.001(2) -0.007(3)
C4 0.034(3) 0.031(3) 0.050(3) -0.005(2) -0.001(2) -0.008(2)
C5 0.035(3) 0.035(3) 0.037(3) -0.003(2) 0.003(2) -0.006(3)
C6 0.042(3) 0.030(3) 0.037(3) -0.003(2) 0.004(2) 0.004(2)
C7 0.043(4) 0.038(3) 0.045(3) -0.008(3) 0.007(3) -0.005(3)
C8 0.061(4) 0.029(3) 0.050(3) -0.003(3) 0.011(3) -0.001(3)
C9 0.057(4) 0.040(3) 0.042(3) -0.004(3) 0.002(3) 0.012(3)
C10 0.043(4) 0.033(3) 0.043(3) -0.002(2) -0.003(3) 0.004(3)
C11 0.039(3) 0.034(3) 0.030(2) -0.006(2) 0.004(2) -0.001(3)
C12 0.031(3) 0.035(3) 0.032(3) 0.001(2) 0.001(2) 0.004(2)
C13 0.026(3) 0.038(3) 0.037(3) -0.002(2) -0.001(2) 0.003(2)
C14 0.023(3) 0.033(3) 0.036(3) 0.000(2) -0.002(2) -0.001(2)
C15 0.035(3) 0.033(3) 0.044(3) -0.003(2) -0.006(2) -0.003(2)
C16 0.030(3) 0.029(3) 0.040(3) -0.005(2) -0.002(2) 0.000(2)
C17 0.037(4) 0.031(3) 0.058(4) 0.003(3) -0.002(3) 0.004(3)
C18 0.037(4) 0.054(4) 0.063(4) 0.012(3) 0.004(3) 0.009(3)
C19 0.072(5) 0.061(5) 0.054(4) -0.015(3) -0.012(3) 0.024(4)
C20 0.034(3) 0.030(3) 0.043(3) 0.000(2) -0.004(2) 0.003(2)
C21 0.045(4) 0.037(3) 0.046(3) 0.003(2) 0.001(3) 0.000(3)
C22 0.049(4) 0.064(5) 0.048(4) 0.003(3) -0.002(3) 0.003(3)
C23 0.034(4) 0.053(4) 0.052(4) 0.001(3) 0.003(3) 0.003(3)
C24 0.041(4) 0.049(4) 0.053(4) -0.005(3) 0.000(3) 0.000(3)
C50 0.043(4) 0.031(3) 0.058(4) -0.002(3) -0.006(3) 0.004(3)
Co51 0.0267(5) 0.0333(5) 0.0402(5) 0.0008(4) -0.0002(3) -0.0045(4)
Si51 0.0358(9) 0.0432(10) 0.0382(8) 0.0023(7) -0.0001(6) 0.0043(7)
O51 0.029(2) 0.051(3) 0.060(3) -0.007(2) -0.0010(18) -0.0120(19)
O52 0.036(2) 0.041(2) 0.045(2) 0.0023(18) -0.0097(17) -0.0130(18)
O53 0.034(2) 0.038(2) 0.041(2) 0.0020(16) 0.0021(16) 0.0018(17)
N51 0.032(3) 0.039(3) 0.042(3) 0.001(2) 0.0001(19) -0.004(2)
N52 0.032(3) 0.034(3) 0.037(2) 0.0016(19) -0.0026(19) -0.007(2)
N53 0.031(3) 0.033(2) 0.037(2) 0.0021(19) 0.0034(19) -0.008(2)
C51 0.031(3) 0.051(4) 0.051(4) 0.004(3) -0.003(3) 0.000(3)
C52 0.034(4) 0.050(4) 0.064(4) -0.007(3) 0.002(3) -0.003(3)
C53 0.031(3) 0.048(4) 0.039(3) -0.003(3) 0.000(2) -0.012(3)
C54 0.037(3) 0.037(3) 0.046(3) -0.006(2) 0.003(2) -0.008(3)
C55 0.037(3) 0.037(3) 0.036(3) -0.004(2) 0.002(2) -0.008(3)
C56 0.046(4) 0.037(3) 0.034(3) 0.000(2) 0.002(2) -0.002(3)
C57 0.052(4) 0.037(3) 0.046(3) -0.007(3) 0.006(3) -0.013(3)
C58 0.066(5) 0.031(3) 0.048(3) 0.002(3) 0.007(3) -0.001(3)
C59 0.062(5) 0.035(3) 0.051(4) -0.001(3) -0.002(3) 0.008(3)
C60 0.049(4) 0.038(4) 0.046(3) 0.006(3) -0.002(3) 0.005(3)
C61 0.043(3) 0.037(3) 0.034(3) 0.001(3) 0.001(2) -0.006(3)
C62 0.033(3) 0.034(3) 0.038(3) 0.003(2) 0.000(2) -0.001(2)
C63 0.031(3) 0.039(3) 0.041(3) 0.005(2) -0.005(2) -0.005(2)
C64 0.033(3) 0.038(3) 0.032(3) 0.000(2) -0.003(2) -0.009(3)
C65 0.046(4) 0.039(3) 0.032(3) -0.001(2) 0.000(2) -0.011(3)
C66 0.036(3) 0.034(3) 0.039(3) -0.004(2) 0.004(2) -0.005(2)
C67 0.036(4) 0.040(4) 0.082(5) 0.006(3) -0.017(3) 0.001(3)
C68 0.046(4) 0.055(4) 0.082(5) 0.013(4) 0.000(4) 0.011(3)
C69 0.115(8) 0.071(6) 0.085(6) -0.035(5) -0.049(5) 0.051(5)
C70 0.034(3) 0.033(3) 0.043(3) 0.000(2) -0.001(2) 0.001(2)
C71 0.051(4) 0.032(3) 0.067(4) -0.004(3) -0.001(3) 0.000(3)
C72 0.044(4) 0.038(3) 0.043(3) 0.004(2) 0.002(3) 0.001(3)
C73 0.065(5) 0.067(5) 0.050(4) 0.005(3) 0.009(3) 0.019(4)
C74 0.042(4) 0.050(4) 0.050(4) -0.004(3) 0.002(3) 0.003(3)
C75 0.044(4) 0.063(5) 0.054(4) -0.006(3) -0.013(3) -0.007(3)

loop_
_atom_type_symbol
_atom_type_description
_atom_type_scat_dispersion_real
_atom_type_scat_dispersion_imag
_atom_type_scat_source
C C 0.0181 0.0091 'International Tables Vol C Tables 4.2.6.8 and 6.1.1.4'
H H 0.0000 0.0000 'International Tables Vol C Tables 4.2.6.8 and 6.1.1.4'
Co Co -2.3653 3.6143 'International Tables Vol C Tables 4.2.6.8 and 6.1.1.4'
N N 0.0311 0.0180 'International Tables Vol C Tables 4.2.6.8 and 6.1.1.4'
O O 0.0492 0.0322 'International Tables Vol C Tables 4.2.6.8 and 6.1.1.4'
Si Si 0.2541 0.3302 'International Tables Vol C Tables 4.2.6.8 and 6.1.1.4'

loop_
_exptl_crystal_face_index_h
_exptl_crystal_face_index_k
_exptl_crystal_face_index_l
_exptl_crystal_face_perp_dist
7 0 2 0.0322
0 -1 -11 0.0089
0 1 11 0.0089
-1 -9 1 0.0651
-7 0 -2 0.0213
1 9 -1 0.0651

loop_
_geom_angle_atom_site_label_1
_geom_angle_atom_site_label_2
_geom_angle_atom_site_label_3
_geom_angle
_geom_angle_site_symmetry_1
_geom_angle_site_symmetry_3
_geom_angle_publ_flag
O3 Co1 N1 107.74(17) . . ?
O3 Co1 N2 128.71(17) . . ?
O3 Co1 N3 108.40(17) . . ?
N1 Co1 N3 132.88(18) . . ?
N2 Co1 N1 89.78(19) . . ?
N2 Co1 N3 90.52(18) . . ?
O3 Si1 C22 110.0(3) . . ?
O3 Si1 C23 111.8(2) . . ?
O3 Si1 C24 109.5(2) . . ?
C22 Si1 C23 108.5(3) . . ?
C22 Si1 C24 109.1(3) . . ?
C24 Si1 C23 107.8(3) . . ?
C3 O1 C2 106.1(4) . . ?
C14 O2 C15 107.1(4) . . ?
Si1 O3 Co1 125.5(2) . . ?
C1 N1 Co1 126.2(4) . . ?
C3 N1 Co1 124.6(4) . . ?
C3 N1 C1 108.2(5) . . ?
C5 N2 Co1 126.4(4) . . ?
C12 N2 Co1 124.4(4) . . ?
C12 N2 C5 109.2(5) . . ?
C14 N3 Co1 121.6(4) . . ?
C14 N3 C16 108.4(4) . . ?
C16 N3 Co1 128.8(3) . . ?
N1 C1 H1 107.6 . . ?
N1 C1 C2 102.5(5) . . ?
N1 C1 C17 113.3(5) . . ?
C2 C1 H1 107.6 . . ?
C17 C1 H1 107.6 . . ?
C17 C1 C2 117.7(5) . . ?
O1 C2 C1 104.9(5) . . ?
O1 C2 H2A 110.8 . . ?
O1 C2 H2B 110.8 . . ?
C1 C2 H2A 110.8 . . ?
C1 C2 H2B 110.8 . . ?
H2A C2 H2B 108.8 . . ?
O1 C3 C4 115.5(5) . . ?
N1 C3 O1 115.4(5) . . ?
N1 C3 C4 129.0(5) . . ?
C3 C4 H4 119.0 . . ?
C5 C4 C3 122.0(5) . . ?
C5 C4 H4 119.0 . . ?
N2 C5 C6 109.0(5) . . ?
C4 C5 N2 124.3(5) . . ?
C4 C5 C6 126.1(5) . . ?
C7 C6 C5 132.8(6) . . ?
C7 C6 C11 120.6(5) . . ?
C11 C6 C5 106.5(5) . . ?
C6 C7 H7 121.2 . . ?
C6 C7 C8 117.6(6) . . ?
C8 C7 H7 121.2 . . ?
C7 C8 H8 119.1 . . ?
C9 C8 C7 121.9(6) . . ?
C9 C8 H8 119.1 . . ?
C8 C9 H9 119.5 . . ?
C8 C9 C10 120.9(6) . . ?
C10 C9 H9 119.5 . . ?
C9 C10 H10 121.1 . . ?
C11 C10 C9 117.8(6) . . ?
C11 C10 H10 121.1 . . ?
C6 C11 C12 105.9(5) . . ?
C10 C11 C6 121.2(5) . . ?
C10 C11 C12 132.8(5) . . ?
N2 C12 C11 108.9(5) . . ?
N2 C12 C13 124.4(5) . . ?
C13 C12 C11 126.3(5) . . ?
C12 C13 H13 118.5 . . ?
C12 C13 C14 123.0(5) . . ?
C14 C13 H13 118.5 . . ?
O2 C14 C13 115.3(5) . . ?
N3 C14 O2 116.2(5) . . ?
N3 C14 C13 128.3(5) . . ?
O2 C15 H15A 110.8 . . ?
O2 C15 H15B 110.8 . . ?
O2 C15 C16 104.6(4) . . ?
H15A C15 H15B 108.9 . . ?
C16 C15 H15A 110.8 . . ?
C16 C15 H15B 110.8 . . ?
N3 C16 C15 103.3(4) . . ?
N3 C16 H16 108.5 . . ?
N3 C16 C20 113.1(4) . . ?
C15 C16 H16 108.5 . . ?
C20 C16 C15 114.7(5) . . ?
C20 C16 H16 108.5 . . ?
C1 C17 H17 107.1 . . ?
C1 C17 C18 109.4(5) . . ?
C1 C17 C19 113.8(5) . . ?
C18 C17 H17 107.1 . . ?
C19 C17 H17 107.1 . . ?
C19 C17 C18 111.9(5) . . ?
C17 C18 H18A 109.5 . . ?
C17 C18 H18B 109.5 . . ?
C17 C18 H18C 109.5 . . ?
H18A C18 H18B 109.5 . . ?
H18A C18 H18C 109.5 . . ?
H18B C18 H18C 109.5 . . ?
C17 C19 H19A 109.5 . . ?
C17 C19 H19B 109.5 . . ?
C17 C19 H19C 109.5 . . ?
H19A C19 H19B 109.5 . . ?
H19A C19 H19C 109.5 . . ?
H19B C19 H19C 109.5 . . ?
C16 C20 H20 107.6 . . ?
C21 C20 C16 112.9(5) . . ?
C21 C20 H20 107.6 . . ?
C21 C20 C50 111.9(5) . . ?
C50 C20 C16 109.1(5) . . ?
C50 C20 H20 107.6 . . ?
C20 C21 H21A 109.5 . . ?
C20 C21 H21B 109.5 . . ?
C20 C21 H21C 109.5 . . ?
H21A C21 H21B 109.5 . . ?
H21A C21 H21C 109.5 . . ?
H21B C21 H21C 109.5 . . ?
Si1 C22 H22A 109.5 . . ?
Si1 C22 H22B 109.5 . . ?
Si1 C22 H22C 109.5 . . ?
H22A C22 H22B 109.5 . . ?
H22A C22 H22C 109.5 . . ?
H22B C22 H22C 109.5 . . ?
Si1 C23 H23A 109.5 . . ?
Si1 C23 H23B 109.5 . . ?
Si1 C23 H23C 109.5 . . ?
H23A C23 H23B 109.5 . . ?
H23A C23 H23C 109.5 . . ?
H23B C23 H23C 109.5 . . ?
Si1 C24 H24A 109.5 . . ?
Si1 C24 H24B 109.5 . . ?
Si1 C24 H24C 109.5 . . ?
H24A C24 H24B 109.5 . . ?
H24A C24 H24C 109.5 . . ?
H24B C24 H24C 109.5 . . ?
C20 C50 H50A 109.5 . . ?
C20 C50 H50B 109.5 . . ?
C20 C50 H50C 109.5 . . ?
H50A C50 H50B 109.5 . . ?
H50A C50 H50C 109.5 . . ?
H50B C50 H50C 109.5 . . ?
O53 Co51 N51 105.33(18) . . ?
O53 Co51 N52 124.71(18) . . ?
O53 Co51 N53 107.54(17) . . ?
N51 Co51 N53 138.60(18) . . ?
N52 Co51 N51 90.32(19) . . ?
N52 Co51 N53 91.17(19) . . ?
O53 Si51 C73 109.8(3) . . ?
O53 Si51 C74 112.3(2) . . ?
O53 Si51 C75 109.8(3) . . ?
C73 Si51 C74 108.6(3) . . ?
C73 Si51 C75 108.8(3) . . ?
C75 Si51 C74 107.4(3) . . ?
C53 O51 C52 105.9(5) . . ?
C64 O52 C65 106.9(4) . . ?
Si51 O53 Co51 124.1(2) . . ?
C51 N51 Co51 126.1(4) . . ?
C53 N51 Co51 123.3(4) . . ?
C53 N51 C51 108.1(5) . . ?
C55 N52 Co51 125.9(4) . . ?
C62 N52 Co51 124.4(4) . . ?
C62 N52 C55 109.6(5) . . ?
C64 N53 Co51 121.4(4) . . ?
C64 N53 C66 108.8(5) . . ?
C66 N53 Co51 128.5(4) . . ?
N51 C51 H51 107.5 . . ?
N51 C51 C52 102.5(5) . . ?
N51 C51 C67 113.9(5) . . ?
C52 C51 H51 107.5 . . ?
C67 C51 H51 107.5 . . ?
C67 C51 C52 117.5(5) . . ?
O51 C52 C51 104.5(5) . . ?
O51 C52 H52A 110.9 . . ?
O51 C52 H52B 110.9 . . ?
C51 C52 H52A 110.9 . . ?
C51 C52 H52B 110.9 . . ?
H52A C52 H52B 108.9 . . ?
O51 C53 C54 115.3(5) . . ?
N51 C53 O51 115.0(5) . . ?
N51 C53 C54 129.7(5) . . ?
C53 C54 H54 118.9 . . ?
C55 C54 C53 122.3(5) . . ?
C55 C54 H54 118.9 . . ?
N52 C55 C56 108.3(5) . . ?
C54 C55 N52 124.7(5) . . ?
C54 C55 C56 126.9(5) . . ?
C57 C56 C55 132.8(6) . . ?
C57 C56 C61 120.6(6) . . ?
C61 C56 C55 106.6(5) . . ?
C56 C57 H57 121.2 . . ?
C58 C57 C56 117.6(6) . . ?
C58 C57 H57 121.2 . . ?
C57 C58 H58 119.2 . . ?
C59 C58 C57 121.7(6) . . ?
C59 C58 H58 119.2 . . ?
C58 C59 H59 119.3 . . ?
C58 C59 C60 121.5(6) . . ?
C60 C59 H59 119.3 . . ?
C59 C60 H60 121.3 . . ?
C61 C60 C59 117.3(6) . . ?
C61 C60 H60 121.3 . . ?
C56 C61 C62 106.2(5) . . ?
C60 C61 C56 121.4(6) . . ?
C60 C61 C62 132.4(5) . . ?
N52 C62 C61 108.9(5) . . ?
N52 C62 C63 124.0(5) . . ?
C63 C62 C61 126.9(5) . . ?
C62 C63 H63 118.4 . . ?
C62 C63 C64 123.1(5) . . ?
C64 C63 H63 118.4 . . ?
O52 C64 C63 114.8(5) . . ?
N53 C64 O52 116.0(5) . . ?
N53 C64 C63 129.1(5) . . ?
O52 C65 H65A 110.8 . . ?
O52 C65 H65B 110.8 . . ?
O52 C65 C66 105.0(4) . . ?
H65A C65 H65B 108.8 . . ?
C66 C65 H65A 110.8 . . ?
C66 C65 H65B 110.8 . . ?
N53 C66 C65 102.5(4) . . ?
N53 C66 H66 108.7 . . ?
N53 C66 C70 112.2(4) . . ?
C65 C66 H66 108.7 . . ?
C70 C66 C65 115.7(5) . . ?
C70 C66 H66 108.7 . . ?
C51 C67 H67 107.7 . . ?
C51 C67 C68 109.0(6) . . ?
C68 C67 H67 107.7 . . ?
C69 C67 C51 113.5(6) . . ?
C69 C67 H67 107.7 . . ?
C69 C67 C68 111.1(7) . . ?
C67 C68 H68A 109.5 . . ?
C67 C68 H68B 109.5 . . ?
C67 C68 H68C 109.5 . . ?
H68A C68 H68B 109.5 . . ?
H68A C68 H68C 109.5 . . ?
H68B C68 H68C 109.5 . . ?
C67 C69 H69A 109.5 . . ?
C67 C69 H69B 109.5 . . ?
C67 C69 H69C 109.5 . . ?
H69A C69 H69B 109.5 . . ?
H69A C69 H69C 109.5 . . ?
H69B C69 H69C 109.5 . . ?
C66 C70 H70 107.8 . . ?
C71 C70 C66 108.8(5) . . ?
C71 C70 H70 107.8 . . ?
C72 C70 C66 113.3(5) . . ?
C72 C70 H70 107.8 . . ?
C72 C70 C71 111.0(5) . . ?
C70 C71 H71A 109.5 . . ?
C70 C71 H71B 109.5 . . ?
C70 C71 H71C 109.5 . . ?
H71A C71 H71B 109.5 . . ?
H71A C71 H71C 109.5 . . ?
H71B C71 H71C 109.5 . . ?
C70 C72 H72A 109.5 . . ?
C70 C72 H72B 109.5 . . ?
C70 C72 H72C 109.5 . . ?
H72A C72 H72B 109.5 . . ?
H72A C72 H72C 109.5 . . ?
H72B C72 H72C 109.5 . . ?
Si51 C73 H73A 109.5 . . ?
Si51 C73 H73B 109.5 . . ?
Si51 C73 H73C 109.5 . . ?
H73A C73 H73B 109.5 . . ?
H73A C73 H73C 109.5 . . ?
H73B C73 H73C 109.5 . . ?
Si51 C74 H74A 109.5 . . ?
Si51 C74 H74B 109.5 . . ?
Si51 C74 H74C 109.5 . . ?
H74A C74 H74B 109.5 . . ?
H74A C74 H74C 109.5 . . ?
H74B C74 H74C 109.5 . . ?
Si51 C75 H75A 109.5 . . ?
Si51 C75 H75B 109.5 . . ?
Si51 C75 H75C 109.5 . . ?
H75A C75 H75B 109.5 . . ?
H75A C75 H75C 109.5 . . ?
H75B C75 H75C 109.5 . . ?

loop_
_geom_bond_atom_site_label_1
_geom_bond_atom_site_label_2
_geom_bond_distance
_geom_bond_site_symmetry_2
_geom_bond_publ_flag
Co1 O3 1.867(3) . ?
Co1 N1 1.996(4) . ?
Co1 N2 1.986(4) . ?
Co1 N3 2.001(4) . ?
Si1 O3 1.606(4) . ?
Si1 C22 1.865(7) . ?
Si1 C23 1.875(6) . ?
Si1 C24 1.870(6) . ?
O1 C2 1.451(7) . ?
O1 C3 1.354(7) . ?
O2 C14 1.359(6) . ?
O2 C15 1.450(7) . ?
N1 C1 1.473(7) . ?
N1 C3 1.298(7) . ?
N2 C5 1.375(7) . ?
N2 C12 1.357(7) . ?
N3 C14 1.292(7) . ?
N3 C16 1.480(7) . ?
C1 H1 1.0000 . ?
C1 C2 1.512(8) . ?
C1 C17 1.504(8) . ?
C2 H2A 0.9900 . ?
C2 H2B 0.9900 . ?
C3 C4 1.431(8) . ?
C4 H4 0.9500 . ?
C4 C5 1.370(8) . ?
C5 C6 1.471(8) . ?
C6 C7 1.384(8) . ?
C6 C11 1.401(8) . ?
C7 H7 0.9500 . ?
C7 C8 1.388(9) . ?
C8 H8 0.9500 . ?
C8 C9 1.372(9) . ?
C9 H9 0.9500 . ?
C9 C10 1.393(8) . ?
C10 H10 0.9500 . ?
C10 C11 1.380(8) . ?
C11 C12 1.491(8) . ?
C12 C13 1.364(8) . ?
C13 H13 0.9500 . ?
C13 C14 1.435(8) . ?
C15 H15A 0.9900 . ?
C15 H15B 0.9900 . ?
C15 C16 1.539(8) . ?
C16 H16 1.0000 . ?
C16 C20 1.536(7) . ?
C17 H17 1.0000 . ?
C17 C18 1.528(8) . ?
C17 C19 1.510(9) . ?
C18 H18A 0.9800 . ?
C18 H18B 0.9800 . ?
C18 H18C 0.9800 . ?
C19 H19A 0.9800 . ?
C19 H19B 0.9800 . ?
C19 H19C 0.9800 . ?
C20 H20 1.0000 . ?
C20 C21 1.523(8) . ?
C20 C50 1.527(8) . ?
C21 H21A 0.9800 . ?
C21 H21B 0.9800 . ?
C21 H21C 0.9800 . ?
C22 H22A 0.9800 . ?
C22 H22B 0.9800 . ?
C22 H22C 0.9800 . ?
C23 H23A 0.9800 . ?
C23 H23B 0.9800 . ?
C23 H23C 0.9800 . ?
C24 H24A 0.9800 . ?
C24 H24B 0.9800 . ?
C24 H24C 0.9800 . ?
C50 H50A 0.9800 . ?
C50 H50B 0.9800 . ?
C50 H50C 0.9800 . ?
Co51 O53 1.878(4) . ?
Co51 N51 1.993(5) . ?
Co51 N52 1.980(5) . ?
Co51 N53 2.000(5) . ?
Si51 O53 1.605(4) . ?
Si51 C73 1.861(7) . ?
Si51 C74 1.875(6) . ?
Si51 C75 1.875(7) . ?
O51 C52 1.454(7) . ?
O51 C53 1.364(7) . ?
O52 C64 1.354(6) . ?
O52 C65 1.453(7) . ?
N51 C51 1.471(7) . ?
N51 C53 1.300(7) . ?
N52 C55 1.368(7) . ?
N52 C62 1.360(7) . ?
N53 C64 1.293(7) . ?
N53 C66 1.482(7) . ?
C51 H51 1.0000 . ?
C51 C52 1.511(8) . ?
C51 C67 1.502(9) . ?
C52 H52A 0.9900 . ?
C52 H52B 0.9900 . ?
C53 C54 1.412(9) . ?
C54 H54 0.9500 . ?
C54 C55 1.366(8) . ?
C55 C56 1.478(8) . ?
C56 C57 1.393(8) . ?
C56 C61 1.395(8) . ?
C57 H57 0.9500 . ?
C57 C58 1.381(9) . ?
C58 H58 0.9500 . ?
C58 C59 1.372(9) . ?
C59 H59 0.9500 . ?
C59 C60 1.391(9) . ?
C60 H60 0.9500 . ?
C60 C61 1.382(8) . ?
C61 C62 1.474(8) . ?
C62 C63 1.377(8) . ?
C63 H63 0.9500 . ?
C63 C64 1.425(8) . ?
C65 H65A 0.9900 . ?
C65 H65B 0.9900 . ?
C65 C66 1.538(8) . ?
C66 H66 1.0000 . ?
C66 C70 1.528(8) . ?
C67 H67 1.0000 . ?
C67 C68 1.516(9) . ?
C67 C69 1.483(11) . ?
C68 H68A 0.9800 . ?
C68 H68B 0.9800 . ?
C68 H68C 0.9800 . ?
C69 H69A 0.9800 . ?
C69 H69B 0.9800 . ?
C69 H69C 0.9800 . ?
C70 H70 1.0000 . ?
C70 C71 1.524(8) . ?
C70 C72 1.520(8) . ?
C71 H71A 0.9800 . ?
C71 H71B 0.9800 . ?
C71 H71C 0.9800 . ?
C72 H72A 0.9800 . ?
C72 H72B 0.9800 . ?
C72 H72C 0.9800 . ?
C73 H73A 0.9800 . ?
C73 H73B 0.9800 . ?
C73 H73C 0.9800 . ?
C74 H74A 0.9800 . ?
C74 H74B 0.9800 . ?
C74 H74C 0.9800 . ?
C75 H75A 0.9800 . ?
C75 H75B 0.9800 . ?
C75 H75C 0.9800 . ?

loop_
_geom_torsion_atom_site_label_1
_geom_torsion_atom_site_label_2
_geom_torsion_atom_site_label_3
_geom_torsion_atom_site_label_4
_geom_torsion
_geom_torsion_site_symmetry_1
_geom_torsion_site_symmetry_2
_geom_torsion_site_symmetry_3
_geom_torsion_site_symmetry_4
_geom_torsion_publ_flag
Co1 N1 C1 C2 177.1(4) . . . . ?
Co1 N1 C1 C17 49.2(6) . . . . ?
Co1 N1 C3 O1 174.9(3) . . . . ?
Co1 N1 C3 C4 -6.3(8) . . . . ?
Co1 N2 C5 C4 15.0(8) . . . . ?
Co1 N2 C5 C6 -173.3(3) . . . . ?
Co1 N2 C12 C11 173.0(3) . . . . ?
Co1 N2 C12 C13 -13.1(7) . . . . ?
Co1 N3 C14 O2 -169.3(3) . . . . ?
Co1 N3 C14 C13 15.8(7) . . . . ?
Co1 N3 C16 C15 171.9(3) . . . . ?
Co1 N3 C16 C20 47.3(6) . . . . ?
O1 C3 C4 C5 171.4(5) . . . . ?
O2 C15 C16 N3 -6.4(6) . . . . ?
O2 C15 C16 C20 117.1(5) . . . . ?
N1 Co1 O3 Si1 102.8(3) . . . . ?
N1 C1 C2 O1 16.7(6) . . . . ?
N1 C1 C17 C18 179.9(5) . . . . ?
N1 C1 C17 C19 54.0(7) . . . . ?
N1 C3 C4 C5 -7.4(9) . . . . ?
N2 Co1 O3 Si1 -1.8(4) . . . . ?
N2 C5 C6 C7 179.5(6) . . . . ?
N2 C5 C6 C11 -3.7(6) . . . . ?
N2 C12 C13 C14 -9.3(8) . . . . ?
N3 Co1 O3 Si1 -108.0(3) . . . . ?
N3 C16 C20 C21 62.1(6) . . . . ?
N3 C16 C20 C50 -172.8(5) . . . . ?
C1 N1 C3 O1 5.6(6) . . . . ?
C1 N1 C3 C4 -175.6(5) . . . . ?
C2 O1 C3 N1 5.8(6) . . . . ?
C2 O1 C3 C4 -173.2(5) . . . . ?
C2 C1 C17 C18 60.5(7) . . . . ?
C2 C1 C17 C19 -65.5(8) . . . . ?
C3 O1 C2 C1 -14.1(6) . . . . ?
C3 N1 C1 C2 -13.8(6) . . . . ?
C3 N1 C1 C17 -141.7(5) . . . . ?
C3 C4 C5 N2 2.7(9) . . . . ?
C3 C4 C5 C6 -167.5(5) . . . . ?
C4 C5 C6 C7 -9.0(10) . . . . ?
C4 C5 C6 C11 167.8(5) . . . . ?
C5 N2 C12 C11 -7.1(6) . . . . ?
C5 N2 C12 C13 166.9(5) . . . . ?
C5 C6 C7 C8 176.4(6) . . . . ?
C5 C6 C11 C10 -176.7(5) . . . . ?
C5 C6 C11 C12 -0.5(5) . . . . ?
C6 C7 C8 C9 -0.4(9) . . . . ?
C6 C11 C12 N2 4.7(5) . . . . ?
C6 C11 C12 C13 -169.2(5) . . . . ?
C7 C6 C11 C10 0.6(8) . . . . ?
C7 C6 C11 C12 176.7(5) . . . . ?
C7 C8 C9 C10 0.2(9) . . . . ?
C8 C9 C10 C11 0.3(8) . . . . ?
C9 C10 C11 C6 -0.7(8) . . . . ?
C9 C10 C11 C12 -175.7(5) . . . . ?
C10 C11 C12 N2 -179.8(5) . . . . ?
C10 C11 C12 C13 6.4(9) . . . . ?
C11 C6 C7 C8 0.0(8) . . . . ?
C11 C12 C13 C14 163.6(5) . . . . ?
C12 N2 C5 C4 -164.9(5) . . . . ?
C12 N2 C5 C6 6.8(6) . . . . ?
C12 C13 C14 O2 -167.3(5) . . . . ?
C12 C13 C14 N3 7.7(9) . . . . ?
C14 O2 C15 C16 6.1(6) . . . . ?
C14 N3 C16 C15 4.6(6) . . . . ?
C14 N3 C16 C20 -120.0(5) . . . . ?
C15 O2 C14 N3 -3.5(6) . . . . ?
C15 O2 C14 C13 172.1(5) . . . . ?
C15 C16 C20 C21 -56.0(6) . . . . ?
C15 C16 C20 C50 69.1(6) . . . . ?
C16 N3 C14 O2 -1.0(6) . . . . ?
C16 N3 C14 C13 -175.9(5) . . . . ?
C17 C1 C2 O1 141.7(5) . . . . ?
C22 Si1 O3 Co1 170.9(3) . . . . ?
C23 Si1 O3 Co1 50.3(4) . . . . ?
C24 Si1 O3 Co1 -69.1(3) . . . . ?
Co51 N51 C51 C52 -179.0(4) . . . . ?
Co51 N51 C51 C67 53.0(7) . . . . ?
Co51 N51 C53 O51 169.9(3) . . . . ?
Co51 N51 C53 C54 -10.0(9) . . . . ?
Co51 N52 C55 C54 14.2(8) . . . . ?
Co51 N52 C55 C56 -169.3(3) . . . . ?
Co51 N52 C62 C61 169.3(3) . . . . ?
Co51 N52 C62 C63 -15.8(8) . . . . ?
Co51 N53 C64 O52 -169.0(3) . . . . ?
Co51 N53 C64 C63 13.0(8) . . . . ?
Co51 N53 C66 C65 173.1(3) . . . . ?
Co51 N53 C66 C70 48.4(6) . . . . ?
O51 C53 C54 C55 175.9(5) . . . . ?
O52 C65 C66 N53 -8.7(5) . . . . ?
O52 C65 C66 C70 113.7(5) . . . . ?
N51 Co51 O53 Si51 99.4(3) . . . . ?
N51 C51 C52 O51 19.7(6) . . . . ?
N51 C51 C67 C68 -178.1(5) . . . . ?
N51 C51 C67 C69 57.5(8) . . . . ?
N51 C53 C54 C55 -4.2(10) . . . . ?
N52 Co51 O53 Si51 -2.0(4) . . . . ?
N52 C55 C56 C57 177.8(6) . . . . ?
N52 C55 C56 C61 -3.5(6) . . . . ?
N52 C62 C63 C64 -5.8(9) . . . . ?
N53 Co51 O53 Si51 -106.2(3) . . . . ?
N53 C66 C70 C71 -173.6(5) . . . . ?
N53 C66 C70 C72 62.4(6) . . . . ?
C51 N51 C53 O51 6.9(7) . . . . ?
C51 N51 C53 C54 -173.0(6) . . . . ?
C52 O51 C53 N51 6.5(6) . . . . ?
C52 O51 C53 C54 -173.5(5) . . . . ?
C52 C51 C67 C68 62.0(8) . . . . ?
C52 C51 C67 C69 -62.4(8) . . . . ?
C53 O51 C52 C51 -16.5(6) . . . . ?
C53 N51 C51 C52 -16.6(6) . . . . ?
C53 N51 C51 C67 -144.6(6) . . . . ?
C53 C54 C55 N52 2.0(9) . . . . ?
C53 C54 C55 C56 -173.8(5) . . . . ?
C54 C55 C56 C57 -5.8(10) . . . . ?
C54 C55 C56 C61 172.8(5) . . . . ?
C55 N52 C62 C61 -6.1(6) . . . . ?
C55 N52 C62 C63 168.8(5) . . . . ?
C55 C56 C57 C58 179.1(6) . . . . ?
C55 C56 C61 C60 -179.3(5) . . . . ?
C55 C56 C61 C62 -0.1(6) . . . . ?
C56 C57 C58 C59 -0.5(9) . . . . ?
C56 C61 C62 N52 3.7(6) . . . . ?
C56 C61 C62 C63 -171.0(5) . . . . ?
C57 C56 C61 C60 -0.4(8) . . . . ?
C57 C56 C61 C62 178.8(5) . . . . ?
C57 C58 C59 C60 0.3(10) . . . . ?
C58 C59 C60 C61 -0.1(9) . . . . ?
C59 C60 C61 C56 0.2(8) . . . . ?
C59 C60 C61 C62 -178.8(6) . . . . ?
C60 C61 C62 N52 -177.2(5) . . . . ?
C60 C61 C62 C63 8.1(10) . . . . ?
C61 C56 C57 C58 0.6(8) . . . . ?
C61 C62 C63 C64 168.1(5) . . . . ?
C62 N52 C55 C54 -170.5(5) . . . . ?
C62 N52 C55 C56 6.0(6) . . . . ?
C62 C63 C64 O52 -170.8(5) . . . . ?
C62 C63 C64 N53 7.2(9) . . . . ?
C64 O52 C65 C66 8.5(5) . . . . ?
C64 N53 C66 C65 6.1(5) . . . . ?
C64 N53 C66 C70 -118.6(5) . . . . ?
C65 O52 C64 N53 -5.1(6) . . . . ?
C65 O52 C64 C63 173.2(4) . . . . ?
C65 C66 C70 C71 69.3(6) . . . . ?
C65 C66 C70 C72 -54.7(7) . . . . ?
C66 N53 C64 O52 -1.0(6) . . . . ?
C66 N53 C64 C63 -179.0(5) . . . . ?
C67 C51 C52 O51 145.4(5) . . . . ?
C73 Si51 O53 Co51 177.5(3) . . . . ?
C74 Si51 O53 Co51 56.6(4) . . . . ?
C75 Si51 O53 Co51 -62.9(4) . . . . ?
